data_2005929
loop_
_publ_author_name
'Suresh, E.'
'Bhadbhade, M. M.'

_publ_section_title
;Metal--\a,\w-Dicarboxylate Complexes. I.
 Aqua(2,2'-bipyridyl-<i>N</i>,<i>N</i>')(malonato-<i>O</i>,<i>O</i>')copper(II)
 Monohydrate
;
_journal_issue 2
_journal_name_full 'Acta Crystallographica Section C'
_journal_page_first 193
_journal_page_last 195
_journal_paper_doi 10.1107/S0108270196012395
_journal_volume 53
_journal_year 1997
_chemical_formula_iupac '[Cu(C3 H2 O4) (C10 H8 N2) (H2 O)].H2 O'
_chemical_formula_sum 'C13 H14 Cu N2 O6'
_chemical_formula_weight 357.80
_space_group_IT_number 2
_symmetry_cell_setting triclinic
_symmetry_space_group_name_Hall '-P 1'
_symmetry_space_group_name_H-M 'P -1'
_audit_creation_method SHELXL
_cell_angle_alpha 105.81(3)
_cell_angle_beta 104.54(2)
_cell_angle_gamma 105.30(3)
_cell_formula_units_Z 2
_cell_length_a 7.138(3)
_cell_length_b 10.148(4)
_cell_length_c 10.686(2)
_cell_measurement_reflns_used 25
_cell_measurement_temperature 293(2)
_cell_measurement_theta_max 12
_cell_measurement_theta_min 10
_cell_volume 673.5(5)
_computing_cell_refinement 'CAD-4 Software'
_computing_data_collection 'CAD-4 Software (Enraf-Nonius, 1989)'
_computing_data_reduction 'NRCVAX (Gabe, Le Page, Charland, Lee & White, 1989)'
_computing_molecular_graphics 'ORTEP (Johnson, 1965)'
_computing_structure_refinement 'SHELXL93 (Sheldrick, 1993)'
_computing_structure_solution 'SHELXS86 (Sheldrick, 1990)'
_diffrn_ambient_temperature 293(2)
_diffrn_measurement_device 'Enraf CAD-4'
_diffrn_measurement_method \w/2\q
_diffrn_radiation_monochromator graphite
_diffrn_radiation_source 'fine-focus sealed tube'
_diffrn_radiation_type MoK\a
_diffrn_radiation_wavelength 0.71070
_diffrn_reflns_av_R_equivalents 0.0000
_diffrn_reflns_av_sigmaI/netI 0.0100
_diffrn_reflns_limit_h_max 7
_diffrn_reflns_limit_h_min -7
_diffrn_reflns_limit_k_max 11
_diffrn_reflns_limit_k_min 0
_diffrn_reflns_limit_l_max 11
_diffrn_reflns_limit_l_min -11
_diffrn_reflns_number 1955
_diffrn_reflns_theta_max 23.5
_diffrn_reflns_theta_min 2.11
_diffrn_standards_decay_% 0
_diffrn_standards_interval_time 60
_diffrn_standards_number 3
_exptl_absorpt_coefficient_mu 1.655
_exptl_absorpt_correction_type none
_exptl_crystal_colour Blue-green
_exptl_crystal_density_diffrn 1.764
_exptl_crystal_description Plate
_exptl_crystal_F_000 366
_exptl_crystal_size_max 0.32
_exptl_crystal_size_mid 0.12
_exptl_crystal_size_min 0.08
_refine_diff_density_max 0.617
_refine_diff_density_min -1.162
_refine_ls_extinction_coef 0.019(5)
_refine_ls_extinction_method SHELXL93
_refine_ls_goodness_of_fit_all 1.046
_refine_ls_goodness_of_fit_obs 1.068
_refine_ls_hydrogen_treatment refall
_refine_ls_matrix_type full
_refine_ls_number_parameters 256
_refine_ls_number_reflns 1951
_refine_ls_number_restraints 0
_refine_ls_restrained_S_all 1.062
_refine_ls_restrained_S_obs 1.068
_refine_ls_R_factor_all 0.0411
_refine_ls_R_factor_obs 0.0382
_refine_ls_shift/esd_max -0.011
_refine_ls_shift/esd_mean 0.001
_refine_ls_structure_factor_coef Fsqd
_refine_ls_weighting_details 'w=1/[\s^2^(Fo^2^)+(0.0921P)^2^+0.1003P] where P=(Fo^2^+2Fc^2^)/3'
_refine_ls_weighting_scheme calc
_refine_ls_wR_factor_all 0.1066
_refine_ls_wR_factor_obs 0.1034
_reflns_number_observed 1831
_reflns_number_total 1955
_reflns_observed_criterion >2sigma(I)
_cod_data_source_file de1039.cif
_cod_data_source_block 1
_cod_depositor_comments
;
The following automatic conversions were performed:

'_refine_ls_weighting_scheme' value 'calc
w=1/[\s^2^(Fo^2^)+(0.0921P)^2^+0.1003P] where P=(Fo^2^+2Fc^2^)/3' was
changed to 'calc'. New tag '_refine_ls_weighting_details' was
created. The value of the new tag was set to
'w=1/[\s^2^(Fo^2^)+(0.0921P)^2^+0.1003P] where P=(Fo^2^+2Fc^2^)/3'.

Automatic conversion script
Id: cif_fix_values 3143 2015-03-26 13:38:13Z robertas 
;
_cod_original_cell_volume 673.5(4)
_cod_database_code 2005929

loop_
_symmetry_equiv_pos_as_xyz
'x, y, z'
'-x, -y, -z'

loop_
_atom_site_aniso_label
_atom_site_aniso_U_11
_atom_site_aniso_U_12
_atom_site_aniso_U_13
_atom_site_aniso_U_22
_atom_site_aniso_U_23
_atom_site_aniso_U_33
Cu1 0.0526(3) 0.0235(2) 0.0233(2) 0.0294(3) 0.0161(2) 0.0264(3)
O1 0.0657(14) 0.0347(11) 0.0361(11) 0.0390(13) 0.0256(10) 0.0417(13)
O2 0.0519(12) 0.0170(9) 0.0233(9) 0.0288(11) 0.0148(9) 0.0295(11)
O3 0.0610(14) 0.0303(11) 0.0306(12) 0.0411(14) 0.0350(12) 0.060(2)
O4 0.0586(13) 0.0218(10) 0.0243(9) 0.0349(12) 0.0139(10) 0.0274(12)
O5 0.0493(14) 0.0200(13) 0.0310(12) 0.0360(15) 0.0229(12) 0.063(2)
O6 0.053(2) 0.0320(13) 0.0336(13) 0.049(2) 0.0362(14) 0.060(2)
N1 0.0286(11) 0.0122(9) 0.0146(9) 0.0255(12) 0.0100(10) 0.0268(12)
N2 0.0373(13) 0.0175(10) 0.0174(10) 0.0301(14) 0.0126(11) 0.0291(13)
C1 0.0334(15) 0.0127(12) 0.0151(12) 0.032(2) 0.0119(13) 0.029(2)
C2 0.037(2) 0.0132(12) 0.0191(14) 0.026(2) 0.0148(15) 0.049(2)
C3 0.043(2) 0.0165(13) 0.0206(14) 0.034(2) 0.026(2) 0.048(2)
C4 0.043(2) 0.0153(14) 0.0186(13) 0.041(2) 0.0211(15) 0.032(2)
C5 0.0232(12) 0.0115(11) 0.0132(11) 0.030(2) 0.0154(12) 0.0313(15)
C6 0.0288(13) 0.0149(11) 0.0136(11) 0.033(2) 0.0118(12) 0.0277(15)
C7 0.050(2) 0.0234(15) 0.0215(14) 0.047(2) 0.021(2) 0.031(2)
C8 0.068(2) 0.031(2) 0.028(2) 0.050(2) 0.009(2) 0.029(2)
C9 0.067(2) 0.031(2) 0.023(2) 0.040(2) 0.010(2) 0.039(2)
C10 0.057(2) 0.0243(14) 0.0213(14) 0.035(2) 0.0177(15) 0.034(2)
C11 0.0309(14) 0.0110(11) 0.0087(11) 0.027(2) 0.0115(12) 0.029(2)
C12 0.042(2) 0.0137(13) 0.0233(14) 0.037(2) 0.0188(14) 0.030(2)
C13 0.0292(14) 0.0176(11) 0.0134(11) 0.031(2) 0.0144(13) 0.029(2)

loop_
_atom_site_label
_atom_site_occupancy
_atom_site_fract_x
_atom_site_fract_y
_atom_site_fract_z
_atom_site_U_iso_or_equiv
_atom_site_thermal_displace_type
_atom_site_calc_flag
_atom_site_type_symbol
Cu1 1 0.24112(5) 0.14311(3) 0.16386(3) 0.0309(2) Uani d Cu
O1 1 0.2082(4) 0.3024(2) 0.1144(2) 0.0393(6) Uani d O
O2 1 0.2099(3) 0.0312(2) -0.0230(2) 0.0333(5) Uani d O
O3 1 0.2373(4) 0.4369(3) -0.0113(3) 0.0458(6) Uani d O
O4 1 0.2515(3) 0.0157(2) -0.2234(2) 0.0367(5) Uani d O
O5 1 0.6310(4) 0.2244(3) 0.2558(3) 0.0449(6) Uani d O
O6 1 0.1076(4) 0.5918(3) 0.8336(3) 0.0447(6) Uani d O
N1 1 0.2396(3) -0.0162(3) 0.2348(2) 0.0253(5) Uani d N
N2 1 0.2418(4) 0.2378(3) 0.3539(3) 0.0294(6) Uani d N
C1 1 0.2403(4) -0.1444(3) 0.1648(3) 0.0301(7) Uani d C
C2 1 0.2381(4) -0.2483(3) 0.2207(4) 0.0356(7) Uani d C
C3 1 0.2402(5) -0.2190(4) 0.3541(3) 0.0376(8) Uani d C
C4 1 0.2404(5) -0.0862(3) 0.4283(3) 0.0356(7) Uani d C
C5 1 0.2408(4) 0.0125(3) 0.3657(3) 0.0261(6) Uani d C
C6 1 0.2427(4) 0.1584(3) 0.4344(3) 0.0278(6) Uani d C
C7 1 0.2483(5) 0.2108(4) 0.5681(3) 0.0385(8) Uani d C
C8 1 0.2504(6) 0.3473(4) 0.6211(4) 0.0457(9) Uani d C
C9 1 0.2485(6) 0.4298(4) 0.5402(4) 0.0463(9) Uani d C
C10 1 0.2450(5) 0.3716(4) 0.4082(3) 0.0381(7) Uani d C
C11 1 0.2638(4) 0.3367(3) 0.0186(3) 0.0286(7) Uani d C
C12 1 0.3705(5) 0.2484(3) -0.0544(3) 0.0329(7) Uani d C
C13 1 0.2692(4) 0.0870(3) -0.1057(3) 0.0270(7) Uani d C
H1 1 0.2335(42) -0.1584(33) 0.0879(33) 0.022(8) Uiso d H
H2 1 0.2366(48) -0.3339(44) 0.1648(35) 0.050(11) Uiso d H
H3 1 0.2350(53) -0.2840(43) 0.3911(40) 0.050(11) Uiso d H
H4 1 0.2418(39) -0.0691(31) 0.5127(32) 0.021(7) Uiso d H
H7 1 0.2397(46) 0.1524(38) 0.6090(38) 0.033(9) Uiso d H
H8 1 0.2545(54) 0.3808(43) 0.7012(42) 0.047(10) Uiso d H
H9 1 0.2402(51) 0.5247(42) 0.5676(35) 0.041(9) Uiso d H
H10 1 0.2509(42) 0.4165(35) 0.3579(32) 0.022(8) Uiso d H
H51 1 0.7066(54) 0.2786(40) 0.2415(34) 0.030(10) Uiso d H
H52 1 0.6793(75) 0.1783(58) 0.2695(52) 0.076(19) Uiso d H
H61 1 0.0250(60) 0.6132(42) 0.8491(39) 0.047(13) Uiso d H
H62 1 0.1282(58) 0.5470(43) 0.8635(39) 0.037(12) Uiso d H
H121 1 0.3919(44) 0.2750(32) -0.1159(33) 0.028(8) Uiso d H
H122 1 0.5108(53) 0.2796(35) 0.0186(35) 0.044(9) Uiso d H

loop_
_atom_type_symbol
_atom_type_description
_atom_type_scat_dispersion_real
_atom_type_scat_dispersion_imag
_atom_type_scat_source
Cu Cu 0.3201 1.2651 'International Tables Vol C Tables 4.2.6.8 and 6.1.1.4'
O O 0.0106 0.0060 'International Tables Vol C Tables 4.2.6.8 and 6.1.1.4'
C C 0.0033 0.0016 'International Tables Vol C Tables 4.2.6.8 and 6.1.1.4'
H H 0.0000 0.0000 'International Tables Vol C Tables 4.2.6.8 and 6.1.1.4'
N N 0.0061 0.0033 'International Tables Vol C Tables 4.2.6.8 and 6.1.1.4'

loop_
_geom_angle_atom_site_label_1
_geom_angle_atom_site_label_2
_geom_angle_atom_site_label_3
_geom_angle
_geom_angle_publ_flag
O1 Cu1 O2 92.13(10) yes
O1 Cu1 N1 169.00(9) yes
O2 Cu1 N1 95.78(9) yes
O1 Cu1 N2 91.51(10) yes
O2 Cu1 N2 172.70(9) yes
N1 Cu1 N2 79.81(10) yes
O1 Cu1 O5 100.46(11) yes
O2 Cu1 O5 95.12(10) yes
N1 Cu1 O5 86.45(10) yes
N2 Cu1 O5 90.44(10) yes
C11 O1 Cu1 124.0(2) yes
C13 O2 Cu1 124.3(2) yes
C1 N1 C5 119.3(3) ?
C1 N1 Cu1 124.8(2) ?
C5 N1 Cu1 115.9(2) ?
C10 N2 C6 116.9(3) ?
C10 N2 Cu1 126.5(2) ?
C6 N2 Cu1 116.6(2) ?
N1 C1 C2 121.2(3) ?
C1 C2 C3 119.5(3) ?
C4 C3 C2 120.0(3) ?
C5 C4 C3 117.5(3) ?
N1 C5 C4 122.5(3) ?
N1 C5 C6 114.9(2) ?
C4 C5 C6 122.6(3) ?
N2 C6 C7 122.8(3) ?
N2 C6 C5 112.8(2) ?
C7 C6 C5 124.3(3) ?
C8 C7 C6 119.3(3) ?
C7 C8 C9 118.7(3) ?
C8 C9 C10 119.2(3) ?
N2 C10 C9 123.2(3) ?
O3 C11 O1 122.1(3) yes
O3 C11 C12 119.9(3) yes
O1 C11 C12 118.1(3) yes
C13 C12 C11 116.2(2) yes
O4 C13 O2 124.1(3) yes
O4 C13 C12 118.3(3) yes
O2 C13 C12 117.5(3) yes

loop_
_geom_bond_atom_site_label_1
_geom_bond_atom_site_label_2
_geom_bond_site_symmetry_2
_geom_bond_distance
_geom_bond_publ_flag
Cu1 O1 . 1.885(2) yes
Cu1 O2 . 1.932(2) yes
Cu1 N1 . 1.962(3) yes
Cu1 N2 . 1.995(3) yes
Cu1 O5 . 2.523(3) yes
O1 C11 . 1.286(4) yes
O2 C13 . 1.271(3) yes
O3 C11 . 1.192(4) yes
O4 C13 . 1.223(4) yes
N1 C1 . 1.315(4) ?
N1 C5 . 1.346(4) ?
N2 C10 . 1.315(4) ?
N2 C6 . 1.329(4) ?
C1 C2 . 1.344(4) ?
C2 C3 . 1.370(5) ?
C3 C4 . 1.364(5) ?
C4 C5 . 1.347(4) ?
C5 C6 . 1.457(4) ?
C6 C7 . 1.368(4) ?
C7 C8 . 1.341(5) ?
C8 C9 . 1.358(5) ?
C9 C10 . 1.363(5) ?
C11 C12 . 1.506(4) yes
C12 C13 . 1.481(4) yes
